data_7715713
loop_
_publ_author_name
'Levina, Aviva'
'Wardhani, Kartika'
'Stephens, Liam J.'
'Werrett, Melissa V.'
'Caporale, Chiara'
'Dallerba, Elena'
'Blair, Victoria L.'
'Massi, Massimiliano'
'Lay, Peter A.'
'Andrews, Philip C.'

_publ_section_title
;
 Neutral rhenium(I) tricarbonyl complexes with sulfur-donor ligands:
 anti-proliferative activity and cellular localization.
;
_journal_issue 18
_journal_name_full 'Dalton transactions (Cambridge, England : 2003)'
_journal_page_first 7866
_journal_page_last 7879
_journal_paper_doi 10.1039/d4dt00149d
_journal_volume 53
_journal_year 2024
_chemical_formula_moiety 'C20 H17 N2 O5 Re S'
_chemical_formula_sum 'C20 H17 N2 O5 Re S'
_chemical_formula_weight 583.61
_space_group_crystal_system monoclinic
_space_group_IT_number 14
_space_group_name_Hall '-P 2ybc'
_space_group_name_H-M_alt 'P 1 21/c 1'
_atom_sites_solution_hydrogens geom
_atom_sites_solution_primary direct
_audit_creation_method SHELXL-2018/3
_audit_update_record
;
2023-03-28 deposited with the CCDC.	2024-04-08 downloaded from the CCDC.
;
_cell_angle_alpha 90
_cell_angle_beta 100.4170(10)
_cell_angle_gamma 90
_cell_formula_units_Z 4
_cell_length_a 6.38600(10)
_cell_length_b 20.3549(2)
_cell_length_c 15.3475(2)
_cell_measurement_reflns_used 17421
_cell_measurement_temperature 123(2)
_cell_measurement_theta_max 77.0190
_cell_measurement_theta_min 5.1960
_cell_volume 1962.08(4)
_computing_cell_refinement 'CrysAlisPro 1.171.40.81a (Rigaku OD, 2020)'
_computing_data_collection 'CrysAlisPro 1.171.40.81a (Rigaku OD, 2020)'
_computing_data_reduction 'CrysAlisPro 1.171.40.81a (Rigaku OD, 2020)'
_computing_structure_refinement 'SHELXL-2018/3 (Sheldrick, 2018)'
_computing_structure_solution 'SHELXS-2018/3 (Sheldrick, 2018)'
_diffrn_ambient_temperature 123(2)
_diffrn_detector_area_resol_mean 10.0000
_diffrn_measured_fraction_theta_full 1.000
_diffrn_measured_fraction_theta_max 0.996
_diffrn_measurement_device_type 'XtaLAB Synergy, Dualflex, HyPix'
_diffrn_measurement_method '\w scans'
_diffrn_radiation_type CuK\a
_diffrn_radiation_wavelength 1.54184
_diffrn_reflns_av_R_equivalents 0.0708
_diffrn_reflns_av_unetI/netI 0.0315
_diffrn_reflns_Laue_measured_fraction_full 1.000
_diffrn_reflns_Laue_measured_fraction_max 0.996
_diffrn_reflns_limit_h_max 7
_diffrn_reflns_limit_h_min -8
_diffrn_reflns_limit_k_max 25
_diffrn_reflns_limit_k_min -25
_diffrn_reflns_limit_l_max 19
_diffrn_reflns_limit_l_min -19
_diffrn_reflns_number 39801
_diffrn_reflns_point_group_measured_fraction_full 1.000
_diffrn_reflns_point_group_measured_fraction_max 0.996
_diffrn_reflns_theta_full 67.684
_diffrn_reflns_theta_max 77.184
_diffrn_reflns_theta_min 3.646
_diffrn_source 'micro-focus sealed X-ray tube'
_exptl_absorpt_coefficient_mu 13.424
_exptl_absorpt_correction_T_max 1.00000
_exptl_absorpt_correction_T_min 0.48623
_exptl_absorpt_correction_type multi-scan
_exptl_absorpt_process_details
;
CrysAlisPro 1.171.40.81a (Rigaku Oxford Diffraction, 2020)
Empirical absorption correction using spherical harmonics,
implemented in SCALE3 ABSPACK scaling algorithm.
;
_exptl_crystal_colour orange
_exptl_crystal_density_diffrn 1.976
_exptl_crystal_description needle
_exptl_crystal_F_000 1128
_exptl_crystal_size_max 0.187
_exptl_crystal_size_mid 0.030
_exptl_crystal_size_min 0.010
_refine_diff_density_max 2.202
_refine_diff_density_min -1.526
_refine_diff_density_rms 0.197
_refine_ls_extinction_method none
_refine_ls_goodness_of_fit_ref 1.161
_refine_ls_hydrogen_treatment constr
_refine_ls_matrix_type full
_refine_ls_number_parameters 264
_refine_ls_number_reflns 4137
_refine_ls_number_restraints 0
_refine_ls_restrained_S_all 1.161
_refine_ls_R_factor_all 0.0517
_refine_ls_R_factor_gt 0.0492
_refine_ls_shift/su_max 0.001
_refine_ls_shift/su_mean 0.000
_refine_ls_structure_factor_coef Fsqd
_refine_ls_weighting_details 'w=1/[\s^2^(Fo^2^)+(0.0633P)^2^+13.8310P] where P=(Fo^2^+2Fc^2^)/3'
_refine_ls_weighting_scheme calc
_refine_ls_wR_factor_gt 0.1281
_refine_ls_wR_factor_ref 0.1298
_reflns_Friedel_coverage 0.000
_reflns_number_gt 3887
_reflns_number_total 4137
_reflns_threshold_expression 'I > 2\s(I)'
_cod_data_source_file d4dt00149d2.cif
_cod_data_source_block MX88_20
_cod_depositor_comments 'Adding full bibliography for 7715710--7715713.cif.'
_cod_original_sg_symbol_H-M 'P 21/c'
_cod_database_code 7715713
_shelx_shelxl_version_number 2018/3
_shelx_space_group_comment
;
The symmetry employed for this shelxl refinement is uniquely defined
by the following loop, which should always be used as a source of
symmetry information in preference to the above space-group names.
They are only intended as comments.
;

loop_
_space_group_symop_operation_xyz
'x, y, z'
'-x, y+1/2, -z+1/2'
'-x, -y, -z'
'x, -y-1/2, z-1/2'

loop_
_atom_site_label
_atom_site_type_symbol
_atom_site_fract_x
_atom_site_fract_y
_atom_site_fract_z
_atom_site_U_iso_or_equiv
_atom_site_adp_type
_atom_site_occupancy
_atom_site_site_symmetry_order
_atom_site_calc_flag
_atom_site_refinement_flags_posn
_atom_site_refinement_flags_adp
_atom_site_refinement_flags_occupancy
_atom_site_disorder_assembly
_atom_site_disorder_group
Re1 Re 0.02860(4) 0.46090(2) 0.79236(2) 0.02447(13) Uani 1 1 d . . . . .
S1 S 0.1552(3) 0.48480(9) 0.65225(11) 0.0327(4) Uani 1 1 d . . . . .
O1 O -0.3297(8) 0.3661(3) 0.7125(4) 0.0378(12) Uani 1 1 d . . . . .
O2 O 0.3340(8) 0.3451(3) 0.8402(4) 0.0369(12) Uani 1 1 d . . . . .
O3 O -0.1296(8) 0.4355(3) 0.9666(3) 0.0319(10) Uani 1 1 d . . . . .
O4 O 0.1843(11) 0.2770(3) 0.5220(5) 0.0544(16) Uani 1 1 d . . . . .
O5 O -0.1465(11) 0.2945(3) 0.4500(5) 0.0583(17) Uani 1 1 d . . . . .
N1 N -0.1389(9) 0.5533(3) 0.7593(4) 0.0262(11) Uani 1 1 d . . . . .
N2 N 0.2558(9) 0.5366(3) 0.8476(4) 0.0243(11) Uani 1 1 d . . . . .
C1 C 0.2030(16) 0.4088(5) 0.5927(6) 0.048(2) Uani 1 1 d . . . . .
H1 H 0.270952 0.375724 0.637129 0.058 Uiso 1 1 calc R U . . .
C2 C 0.0029(14) 0.3796(4) 0.5413(6) 0.0456(19) Uani 1 1 d . . . . .
H2A H -0.052456 0.408807 0.490828 0.055 Uiso 1 1 calc R U . . .
H2B H -0.105414 0.377548 0.579941 0.055 Uiso 1 1 calc R U . . .
C3 C 0.0336(15) 0.3118(4) 0.5065(6) 0.0437(19) Uani 1 1 d . . . . .
C4 C -0.1431(19) 0.2283(5) 0.4183(7) 0.062(3) Uani 1 1 d . . . . .
H4A H -0.026249 0.223289 0.385261 0.093 Uiso 1 1 calc R U . . .
H4B H -0.278583 0.218472 0.379261 0.093 Uiso 1 1 calc R U . . .
H4C H -0.121973 0.197912 0.468644 0.093 Uiso 1 1 calc R U . . .
C5 C 0.3602(16) 0.4255(5) 0.5316(6) 0.054(2) Uani 1 1 d . . . . .
H5A H 0.408646 0.384920 0.507226 0.081 Uiso 1 1 calc R U . . .
H5B H 0.482787 0.448849 0.565373 0.081 Uiso 1 1 calc R U . . .
H5C H 0.289804 0.453511 0.483049 0.081 Uiso 1 1 calc R U . . .
C6 C -0.1929(11) 0.4012(4) 0.7396(5) 0.0296(14) Uani 1 1 d . . . . .
C7 C 0.2172(10) 0.3873(3) 0.8210(4) 0.0258(13) Uani 1 1 d . . . . .
C8 C -0.0708(10) 0.4473(3) 0.9031(5) 0.0244(13) Uani 1 1 d . . . . .
C9 C -0.3346(11) 0.5615(4) 0.7127(5) 0.0300(14) Uani 1 1 d . . . . .
H9 H -0.416431 0.523456 0.693642 0.036 Uiso 1 1 calc R U . . .
C10 C -0.4265(12) 0.6235(4) 0.6901(5) 0.0337(15) Uani 1 1 d . . . . .
H10 H -0.565949 0.626717 0.656012 0.040 Uiso 1 1 calc R U . . .
C11 C -0.3130(12) 0.6791(4) 0.7177(5) 0.0363(16) Uani 1 1 d . . . . .
H11 H -0.373007 0.721261 0.703430 0.044 Uiso 1 1 calc R U . . .
C12 C -0.1051(12) 0.6728(4) 0.7677(5) 0.0351(16) Uani 1 1 d . . . . .
C13 C -0.0246(11) 0.6091(3) 0.7857(4) 0.0277(13) Uani 1 1 d . . . . .
C14 C 0.1853(11) 0.6001(3) 0.8348(4) 0.0281(13) Uani 1 1 d . . . . .
C15 C 0.3115(11) 0.6544(3) 0.8670(4) 0.0284(14) Uani 1 1 d . . . . .
C16 C 0.5171(12) 0.6419(4) 0.9151(5) 0.0323(15) Uani 1 1 d . . . . .
H16 H 0.606903 0.677275 0.938650 0.039 Uiso 1 1 calc R U . . .
C17 C 0.5861(11) 0.5788(4) 0.9277(4) 0.0302(14) Uani 1 1 d . . . . .
H17 H 0.724132 0.569800 0.960407 0.036 Uiso 1 1 calc R U . . .
C18 C 0.4524(11) 0.5273(4) 0.8921(4) 0.0268(13) Uani 1 1 d . . . . .
H18 H 0.504650 0.483625 0.900056 0.032 Uiso 1 1 calc R U . . .
C19 C 0.0279(13) 0.7276(4) 0.8005(5) 0.0407(18) Uani 1 1 d . . . . .
H19 H -0.024782 0.770948 0.788787 0.049 Uiso 1 1 calc R U . . .
C20 C 0.2257(13) 0.7189(4) 0.8476(5) 0.0387(17) Uani 1 1 d . . . . .
H20 H 0.309586 0.756169 0.868286 0.046 Uiso 1 1 calc R U . . .

loop_
_atom_site_aniso_label
_atom_site_aniso_U_11
_atom_site_aniso_U_22
_atom_site_aniso_U_33
_atom_site_aniso_U_23
_atom_site_aniso_U_13
_atom_site_aniso_U_12
Re1 0.02276(19) 0.02719(19) 0.02286(18) -0.00127(10) 0.00247(12) -0.00047(10)
S1 0.0382(9) 0.0321(9) 0.0285(8) -0.0038(7) 0.0082(7) -0.0041(7)
O1 0.028(3) 0.031(3) 0.051(3) -0.009(2) 0.000(2) -0.008(2)
O2 0.030(3) 0.031(3) 0.048(3) 0.001(2) 0.002(2) 0.007(2)
O3 0.029(2) 0.036(3) 0.031(3) 0.002(2) 0.006(2) 0.001(2)
O4 0.048(4) 0.051(4) 0.059(4) 0.004(3) -0.004(3) 0.002(3)
O5 0.047(4) 0.051(4) 0.073(5) -0.007(3) 0.001(3) -0.002(3)
N1 0.026(3) 0.028(3) 0.025(3) 0.003(2) 0.006(2) 0.004(2)
N2 0.022(3) 0.024(3) 0.026(3) -0.002(2) 0.003(2) -0.003(2)
C1 0.060(5) 0.049(5) 0.037(4) -0.003(4) 0.012(4) -0.011(4)
C2 0.047(5) 0.043(4) 0.045(4) 0.007(4) 0.004(4) 0.004(4)
C3 0.049(5) 0.036(4) 0.049(5) -0.004(4) 0.017(4) -0.006(4)
C4 0.074(7) 0.050(6) 0.059(6) -0.017(5) 0.005(5) -0.016(5)
C5 0.053(5) 0.065(6) 0.048(5) -0.012(4) 0.019(4) -0.011(5)
C6 0.027(3) 0.032(4) 0.031(3) -0.002(3) 0.008(3) 0.007(3)
C7 0.025(3) 0.028(3) 0.025(3) -0.001(2) 0.006(2) -0.001(3)
C8 0.021(3) 0.021(3) 0.030(3) -0.004(2) 0.000(2) 0.003(2)
C9 0.025(3) 0.038(4) 0.026(3) -0.003(3) 0.000(3) 0.001(3)
C10 0.029(3) 0.044(4) 0.027(3) 0.007(3) 0.003(3) 0.007(3)
C11 0.036(4) 0.035(4) 0.037(4) 0.008(3) 0.005(3) 0.006(3)
C12 0.034(4) 0.042(4) 0.029(3) 0.007(3) 0.005(3) 0.000(3)
C13 0.031(3) 0.028(3) 0.024(3) 0.002(2) 0.007(3) 0.002(3)
C14 0.032(3) 0.031(3) 0.022(3) 0.001(3) 0.009(3) 0.001(3)
C15 0.033(4) 0.027(3) 0.027(3) -0.002(3) 0.008(3) -0.001(3)
C16 0.035(4) 0.034(4) 0.027(3) -0.003(3) 0.003(3) -0.006(3)
C17 0.025(3) 0.041(4) 0.023(3) 0.000(3) 0.002(2) -0.001(3)
C18 0.023(3) 0.034(4) 0.022(3) -0.001(2) 0.000(2) 0.004(3)
C19 0.042(4) 0.032(4) 0.048(5) 0.005(3) 0.006(4) -0.002(3)
C20 0.043(4) 0.029(4) 0.044(4) 0.001(3) 0.007(3) -0.008(3)

loop_
_atom_type_symbol
_atom_type_description
_atom_type_scat_dispersion_real
_atom_type_scat_dispersion_imag
_atom_type_scat_source
C C 0.0181 0.0091 'International Tables Vol C Tables 4.2.6.8 and 6.1.1.4'
H H 0.0000 0.0000 'International Tables Vol C Tables 4.2.6.8 and 6.1.1.4'
N N 0.0311 0.0180 'International Tables Vol C Tables 4.2.6.8 and 6.1.1.4'
O O 0.0492 0.0322 'International Tables Vol C Tables 4.2.6.8 and 6.1.1.4'
S S 0.3331 0.5567 'International Tables Vol C Tables 4.2.6.8 and 6.1.1.4'
Re Re -5.2083 5.8923 'International Tables Vol C Tables 4.2.6.8 and 6.1.1.4'

loop_
_exptl_crystal_face_index_h
_exptl_crystal_face_index_k
_exptl_crystal_face_index_l
_exptl_crystal_face_perp_dist
0 1 0 0.0151
0 -1 0 0.0151
-1 0 0 0.0998
1 0 0 0.0828
0 0 1 0.0045
0 0 -1 0.0055

loop_
_geom_angle_atom_site_label_1
_geom_angle_atom_site_label_2
_geom_angle_atom_site_label_3
_geom_angle
_geom_angle_site_symmetry_1
_geom_angle_site_symmetry_3
_geom_angle_publ_flag
C7 Re1 C6 89.2(3) . . ?
C7 Re1 C8 88.8(3) . . ?
C6 Re1 C8 86.9(3) . . ?
C7 Re1 N1 170.8(3) . . ?
C6 Re1 N1 98.9(3) . . ?
C8 Re1 N1 95.9(2) . . ?
C7 Re1 N2 96.7(3) . . ?
C6 Re1 N2 174.1(2) . . ?
C8 Re1 N2 93.4(2) . . ?
N1 Re1 N2 75.2(2) . . ?
C7 Re1 S1 93.57(19) . . ?
C6 Re1 S1 95.1(2) . . ?
C8 Re1 S1 176.87(19) . . ?
N1 Re1 S1 81.48(15) . . ?
N2 Re1 S1 84.28(16) . . ?
C1 S1 Re1 111.9(3) . . ?
C3 O5 C4 113.5(8) . . ?
C9 N1 C13 116.9(6) . . ?
C9 N1 Re1 127.3(5) . . ?
C13 N1 Re1 115.7(5) . . ?
C18 N2 C14 117.6(6) . . ?
C18 N2 Re1 126.8(5) . . ?
C14 N2 Re1 115.6(5) . . ?
C2 C1 C5 110.9(7) . . ?
C2 C1 S1 113.0(7) . . ?
C5 C1 S1 107.6(6) . . ?
C1 C2 C3 113.4(8) . . ?
O4 C3 O5 122.5(8) . . ?
O4 C3 C2 129.1(9) . . ?
O5 C3 C2 108.4(8) . . ?
O1 C6 Re1 176.1(6) . . ?
O2 C7 Re1 177.4(6) . . ?
O3 C8 Re1 175.8(6) . . ?
N1 C9 C10 123.5(7) . . ?
C11 C10 C9 119.4(7) . . ?
C10 C11 C12 119.1(7) . . ?
C13 C12 C11 117.7(7) . . ?
C13 C12 C19 118.4(7) . . ?
C11 C12 C19 123.9(7) . . ?
N1 C13 C12 123.4(7) . . ?
N1 C13 C14 116.7(6) . . ?
C12 C13 C14 119.9(7) . . ?
N2 C14 C15 122.6(6) . . ?
N2 C14 C13 116.7(6) . . ?
C15 C14 C13 120.7(6) . . ?
C14 C15 C16 117.6(6) . . ?
C14 C15 C20 118.3(7) . . ?
C16 C15 C20 124.1(7) . . ?
C17 C16 C15 119.5(7) . . ?
C16 C17 C18 119.5(7) . . ?
N2 C18 C17 123.1(6) . . ?
C20 C19 C12 121.5(8) . . ?
C19 C20 C15 121.2(7) . . ?

loop_
_geom_bond_atom_site_label_1
_geom_bond_atom_site_label_2
_geom_bond_distance
_geom_bond_site_symmetry_2
_geom_bond_publ_flag
Re1 C7 1.923(7) . ?
Re1 C6 1.929(7) . ?
Re1 C8 1.938(7) . ?
Re1 N1 2.178(6) . ?
Re1 N2 2.180(5) . ?
Re1 S1 2.4785(18) . ?
S1 C1 1.850(10) . ?
O1 C6 1.147(9) . ?
O2 C7 1.140(8) . ?
O3 C8 1.133(8) . ?
O4 C3 1.184(11) . ?
O5 C3 1.356(11) . ?
O5 C4 1.434(12) . ?
N1 C9 1.333(9) . ?
N1 C13 1.370(9) . ?
N2 C18 1.330(9) . ?
N2 C14 1.371(9) . ?
C1 C2 1.497(13) . ?
C1 C5 1.531(12) . ?
C2 C3 1.505(12) . ?
C9 C10 1.408(10) . ?
C10 C11 1.368(11) . ?
C11 C12 1.414(11) . ?
C12 C13 1.403(10) . ?
C12 C19 1.437(11) . ?
C13 C14 1.426(10) . ?
C14 C15 1.405(10) . ?
C15 C16 1.408(10) . ?
C15 C20 1.432(10) . ?
C16 C17 1.360(11) . ?
C17 C18 1.399(10) . ?
C19 C20 1.349(12) . ?
